data_7044597
loop_
_publ_author_name
'G. Leach, Erin'
'Shady, Justin R.'
'Boyden, Adam C.'
'Emig, Anne-lise'
'Henry, Alyssa T.'
'Connor, Emily K.'
'Staples, Richard J.'
'Schaertel, Stephanie'
'Werner, Eric J.'
'Biros, Shannon M.'

_publ_section_title
;
 X-ray crystallographic, luminescence and NMR studies of
 phenacyldiphenylphosphine oxide with the Ln(iii) ions Sm, Eu, Gd, Tb and
 Dy
;
_journal_name_full 'Dalton Trans.'
_journal_paper_doi 10.1039/C7DT02678A
_journal_year 2017
_chemical_formula_moiety 'C40 H34 Eu N3 O13 P2, 2(C H Cl3)'
_chemical_formula_sum 'C42 H36 Cl6 Eu N3 O13 P2'
_chemical_formula_weight 1217.34
_chemical_name_systematic
;
 ?
;
_space_group_crystal_system triclinic
_space_group_IT_number 2
_space_group_name_Hall '-P 1'
_space_group_name_H-M_alt 'P -1'
_symmetry_space_group_name_Hall '-P 1'
_symmetry_space_group_name_H-M 'P -1'
_atom_sites_solution_hydrogens geom
_atom_sites_solution_primary iterative
_audit_creation_date 2016-05-13
_audit_creation_method
;
Olex2 1.2-alpha
(compiled 2016.02.16 svn.r3265 for OlexSys, GUI svn.r5155)
;
_audit_update_record
;
2016-06-10 deposited with the CCDC.
2017-10-20 downloaded from the CCDC.
;
_cell_angle_alpha 71.5480(10)
_cell_angle_beta 80.1730(10)
_cell_angle_gamma 72.0490(10)
_cell_formula_units_Z 2
_cell_length_a 12.5305(12)
_cell_length_b 14.0929(14)
_cell_length_c 16.2116(16)
_cell_measurement_reflns_used 6295
_cell_measurement_temperature 173.15
_cell_measurement_theta_max 19.666
_cell_measurement_theta_min 2.252
_cell_volume 2575.0(4)
_computing_cell_refinement 'SAINT v8.27A (Bruker, 2012)'
_computing_data_reduction 'SAINT v8.27A (Bruker, 2012)'
_computing_molecular_graphics 'Olex2 (Dolomanov et al., 2009)'
_computing_publication_material 'Olex2 (Dolomanov et al., 2009)'
_computing_structure_refinement 'ShelXL (Sheldrick, 2015)'
_computing_structure_solution 'olex2.solve (Bourhis et al., 2015)'
_diffrn_ambient_temperature 173(2)
_diffrn_measured_fraction_theta_full 1.000
_diffrn_measured_fraction_theta_max 0.998
_diffrn_measurement_device_type 'Bruker APEX-II CCD'
_diffrn_measurement_method '\f and \w scans'
_diffrn_radiation_monochromator graphite
_diffrn_radiation_type MoK\a
_diffrn_radiation_wavelength 0.71073
_diffrn_reflns_av_R_equivalents 0.1507
_diffrn_reflns_av_unetI/netI 0.1278
_diffrn_reflns_Laue_measured_fraction_full 1.000
_diffrn_reflns_Laue_measured_fraction_max 0.998
_diffrn_reflns_limit_h_max 15
_diffrn_reflns_limit_h_min -15
_diffrn_reflns_limit_k_max 17
_diffrn_reflns_limit_k_min -17
_diffrn_reflns_limit_l_max 19
_diffrn_reflns_limit_l_min -19
_diffrn_reflns_number 51489
_diffrn_reflns_point_group_measured_fraction_full 1.000
_diffrn_reflns_point_group_measured_fraction_max 0.998
_diffrn_reflns_theta_full 25.242
_diffrn_reflns_theta_max 25.739
_diffrn_reflns_theta_min 1.329
_diffrn_standards_number 0
_exptl_absorpt_coefficient_mu 1.652
_exptl_absorpt_correction_T_max 0.7453
_exptl_absorpt_correction_T_min 0.6895
_exptl_absorpt_correction_type multi-scan
_exptl_absorpt_process_details
'SADABS-2012/1 (Bruker,2012) was used for absorption correction. wR2(int) was 0.0821 before and 0.0723 after correction. The Ratio of minimum to maximum transmission is 0.9251. The \l/2 correction factor is 0.0015.'
_exptl_crystal_colour colourless
_exptl_crystal_colour_primary colourless
_exptl_crystal_density_diffrn 1.570
_exptl_crystal_description chunk
_exptl_crystal_F_000 1216
_exptl_crystal_preparation ', Luminescent'
_exptl_crystal_recrystallization_method 'slow diffusion of hexane into a solution of chloroform'
_exptl_crystal_size_max 0.19
_exptl_crystal_size_mid 0.119
_exptl_crystal_size_min 0.073
_refine_diff_density_max 1.862
_refine_diff_density_min -0.918
_refine_diff_density_rms 0.156
_refine_ls_extinction_method none
_refine_ls_goodness_of_fit_ref 1.059
_refine_ls_hydrogen_treatment constr
_refine_ls_matrix_type full
_refine_ls_number_parameters 640
_refine_ls_number_reflns 9820
_refine_ls_number_restraints 39
_refine_ls_restrained_S_all 1.065
_refine_ls_R_factor_all 0.1287
_refine_ls_R_factor_gt 0.0730
_refine_ls_shift/su_max 0.001
_refine_ls_shift/su_mean 0.000
_refine_ls_structure_factor_coef Fsqd
_refine_ls_weighting_details 'w=1/[\s^2^(Fo^2^)+(0.0763P)^2^] where P=(Fo^2^+2Fc^2^)/3'
_refine_ls_weighting_scheme calc
_refine_ls_wR_factor_gt 0.1540
_refine_ls_wR_factor_ref 0.1769
_reflns_Friedel_coverage 0.000
_reflns_number_gt 6004
_reflns_number_total 9820
_reflns_threshold_expression 'I > 2\s(I)'
_cod_data_source_file c7dt02678a2.cif
_cod_data_source_block gvs414b
_cod_database_code 7044597
_shelxl_version_number 2014-3
_shelx_space_group_comment
;
The symmetry employed for this shelxl refinement is uniquely defined
by the following loop, which should always be used as a source of
symmetry information in preference to the above space-group names.
They are only intended as comments.
;
_shelx_estimated_absorpt_t_max 0.889
_shelx_estimated_absorpt_t_min 0.744
_olex2_refinement_description
;
1. Fixed Uiso
 At 1.2 times of:
  All C(H) groups, All C(H,H) groups
2. Rigid bond restraints
 Cl1X, Cl2X, Cl3X, C1X
 with sigma for 1-2 distances of 0.005 and sigma for 1-3 distances of 0.005
 Cl1Y, Cl2Y, Cl3Y, C1Y
 with sigma for 1-2 distances of 0.005 and sigma for 1-3 distances of 0.005
3. Uiso/Uaniso restraints and constraints
Cl1X \\sim Cl2X \\sim Cl3X \\sim C1X: within 1.8A with sigma of 0.01 and sigma
for terminal atoms of 0.02
Cl1Y \\sim Cl2Y \\sim Cl3Y \\sim C1Y: within 1.8A with sigma of 0.01 and sigma
for terminal atoms of 0.02
4. Same fragment restrains
{Cl1S, C1S} sigma for 1-2: 0.02, 1-3: 0.04
as
{Cl1X, C1X}
{Cl1S, C1S} sigma for 1-2: 0.02, 1-3: 0.04
as
{Cl1Y, C1Y}
5. Others
 Fixed Sof: Cl1X(0.5) C1X(0.5) H1X(0.5) Cl2X(0.5) Cl3X(0.5) Cl1Y(0.5) C1Y(0.5)
 H1Y(0.5) Cl2Y(0.5) Cl3Y(0.5)
6.a Ternary CH refined with riding coordinates:
 C1X(H1X), C1Y(H1Y), C1S(H1S)
6.b Secondary CH2 refined with riding coordinates:
 C2(H2A,H2B), C2A(H2AA,H2AB)
6.c Aromatic/amide H refined with riding coordinates:
 C4(H4), C5(H5), C6(H6), C7(H7), C8(H8), C10(H10), C11(H11), C12(H12),
 C13(H13), C14(H14), C16(H16), C17(H17), C18(H18), C19(H19), C20(H20), C4A(H4A),
  C5A(H5A), C6A(H6A), C7A(H7A), C8A(H8A), C10A(H10A), C11A(H11A), C12A(H12A),
 C13A(H13A), C14A(H14A), C16A(H16A), C17A(H17A), C18A(H18A), C19A(H19A),
 C20A(H20A)
;
_olex2_submission_special_instructions 'No special instructions were received'

loop_
_space_group_symop_operation_xyz
'x, y, z'
'-x, -y, -z'

loop_
_atom_site_label
_atom_site_type_symbol
_atom_site_fract_x
_atom_site_fract_y
_atom_site_fract_z
_atom_site_U_iso_or_equiv
_atom_site_adp_type
_atom_site_occupancy
_atom_site_site_symmetry_order
_atom_site_calc_flag
_atom_site_refinement_flags_posn
_atom_site_refinement_flags_adp
_atom_site_refinement_flags_occupancy
_atom_site_disorder_assembly
_atom_site_disorder_group
Eu1 Eu 0.38236(4) 0.28441(3) 0.75900(3) 0.03314(16) Uani 1 1 d . . . . .
P1 P 0.3910(2) 0.21627(17) 0.99167(14) 0.0362(6) Uani 1 1 d . . . . .
O1 O 0.3378(5) 0.2689(4) 0.9083(3) 0.0367(14) Uani 1 1 d . . . . .
O2 O 0.5621(5) 0.2344(4) 0.8287(4) 0.0406(14) Uani 1 1 d . . . . .
O4D O 0.4418(5) 0.4415(4) 0.6652(3) 0.0373(14) Uani 1 1 d . . . . .
O3D O 0.4218(5) 0.4342(4) 0.8000(4) 0.0458(16) Uani 1 1 d . . . . .
O5D O 0.4597(6) 0.5688(5) 0.7035(4) 0.0529(18) Uani 1 1 d . . . . .
O3B O 0.3437(5) 0.1313(4) 0.7209(4) 0.0391(14) Uani 1 1 d . . . . .
O4B O 0.4204(5) 0.0927(4) 0.8399(4) 0.0438(15) Uani 1 1 d . . . . .
O5B O 0.3812(6) -0.0269(4) 0.8047(4) 0.0551(18) Uani 1 1 d . . . . .
O3C O 0.1806(5) 0.2835(5) 0.7856(4) 0.0521(17) Uani 1 1 d . . . . .
O4C O 0.2149(5) 0.4332(4) 0.7508(4) 0.0430(15) Uani 1 1 d . . . . .
O5C O 0.0429(7) 0.4247(7) 0.7663(7) 0.111(3) Uani 1 1 d . . . . .
N1D N 0.4403(6) 0.4836(5) 0.7231(5) 0.0373(17) Uani 1 1 d . . . . .
N1B N 0.3801(6) 0.0644(5) 0.7882(5) 0.0360(17) Uani 1 1 d . . . . .
N1C N 0.1439(7) 0.3805(7) 0.7684(6) 0.059(2) Uani 1 1 d . . . . .
C1 C 0.5984(7) 0.1972(6) 0.9014(5) 0.033(2) Uani 1 1 d . . . . .
C2 C 0.5315(7) 0.1381(6) 0.9734(5) 0.034(2) Uani 1 1 d . . . . .
H2A H 0.5700 0.1134 1.0278 0.041 Uiso 1 1 calc R . . . .
H2B H 0.5277 0.0763 0.9586 0.041 Uiso 1 1 calc R . . . .
C3 C 0.6948(7) 0.2261(6) 0.9189(5) 0.039(2) Uani 1 1 d . . . . .
C4 C 0.7430(8) 0.2961(7) 0.8523(6) 0.045(2) Uani 1 1 d . . . . .
H4 H 0.7100 0.3276 0.7982 0.054 Uiso 1 1 calc R . . . .
C5 C 0.8367(9) 0.3201(9) 0.8637(8) 0.067(3) Uani 1 1 d . . . . .
H5 H 0.8681 0.3673 0.8177 0.080 Uiso 1 1 calc R . . . .
C6 C 0.8842(9) 0.2762(9) 0.9408(8) 0.065(3) Uani 1 1 d . . . . .
H6 H 0.9479 0.2944 0.9489 0.078 Uiso 1 1 calc R . . . .
C7 C 0.8416(9) 0.2055(8) 1.0076(8) 0.064(3) Uani 1 1 d . . . . .
H7 H 0.8763 0.1740 1.0610 0.077 Uiso 1 1 calc R . . . .
C8 C 0.7477(8) 0.1811(7) 0.9958(6) 0.047(2) Uani 1 1 d . . . . .
H8 H 0.7186 0.1320 1.0418 0.057 Uiso 1 1 calc R . . . .
C9 C 0.3120(7) 0.1308(7) 1.0636(6) 0.040(2) Uani 1 1 d . . . . .
C10 C 0.2287(8) 0.1134(7) 1.0302(6) 0.051(3) Uani 1 1 d . . . . .
H10 H 0.2130 0.1483 0.9712 0.061 Uiso 1 1 calc R . . . .
C11 C 0.1677(9) 0.0466(8) 1.0804(8) 0.063(3) Uani 1 1 d . . . . .
H11 H 0.1112 0.0338 1.0564 0.075 Uiso 1 1 calc R . . . .
C12 C 0.1897(9) -0.0011(8) 1.1654(8) 0.064(3) Uani 1 1 d . . . . .
H12 H 0.1452 -0.0445 1.2017 0.077 Uiso 1 1 calc R . . . .
C13 C 0.2732(10) 0.0124(9) 1.1984(7) 0.076(4) Uani 1 1 d . . . . .
H13 H 0.2910 -0.0262 1.2564 0.092 Uiso 1 1 calc R . . . .
C14 C 0.3338(9) 0.0813(8) 1.1499(6) 0.061(3) Uani 1 1 d . . . . .
H14 H 0.3891 0.0944 1.1751 0.073 Uiso 1 1 calc R . . . .
C15 C 0.4049(7) 0.3079(6) 1.0412(5) 0.036(2) Uani 1 1 d . . . . .
C16 C 0.3453(8) 0.4124(7) 1.0107(6) 0.049(2) Uani 1 1 d . . . . .
H16 H 0.2972 0.4346 0.9649 0.059 Uiso 1 1 calc R . . . .
C17 C 0.3583(10) 0.4815(7) 1.0485(7) 0.070(3) Uani 1 1 d . . . . .
H17 H 0.3186 0.5527 1.0277 0.084 Uiso 1 1 calc R . . . .
C18 C 0.4252(10) 0.4533(8) 1.1141(7) 0.068(3) Uani 1 1 d . . . . .
H18 H 0.4313 0.5036 1.1392 0.081 Uiso 1 1 calc R . . . .
C19 C 0.4831(10) 0.3530(8) 1.1435(7) 0.064(3) Uani 1 1 d . . . . .
H19 H 0.5311 0.3331 1.1890 0.076 Uiso 1 1 calc R . . . .
C20 C 0.4741(8) 0.2787(7) 1.1088(6) 0.045(2) Uani 1 1 d . . . . .
H20 H 0.5147 0.2081 1.1307 0.055 Uiso 1 1 calc R . . . .
P1A P 0.56328(19) 0.26283(17) 0.56406(14) 0.0345(5) Uani 1 1 d . . . . .
O1A O 0.5302(5) 0.2251(4) 0.6592(3) 0.0368(14) Uani 1 1 d . . . . .
O2A O 0.3038(5) 0.3320(4) 0.6126(4) 0.0379(14) Uani 1 1 d . . . . .
C1A C 0.3413(7) 0.3459(6) 0.5355(5) 0.0321(19) Uani 1 1 d . . . . .
C2A C 0.4539(6) 0.3672(6) 0.5081(5) 0.0314(19) Uani 1 1 d . . . . .
H2AA H 0.4522 0.4322 0.5204 0.038 Uiso 1 1 calc R . . . .
H2AB H 0.4703 0.3773 0.4444 0.038 Uiso 1 1 calc R . . . .
C3A C 0.2763(7) 0.3292(6) 0.4751(5) 0.036(2) Uani 1 1 d . . . . .
C4A C 0.1834(8) 0.2906(7) 0.5083(6) 0.046(2) Uani 1 1 d . . . . .
H4A H 0.1622 0.2752 0.5692 0.056 Uiso 1 1 calc R . . . .
C5A C 0.1231(8) 0.2748(8) 0.4545(8) 0.061(3) Uani 1 1 d . . . . .
H5A H 0.0602 0.2477 0.4784 0.073 Uiso 1 1 calc R . . . .
C6A C 0.1511(10) 0.2972(10) 0.3658(8) 0.079(4) Uani 1 1 d . . . . .
H6A H 0.1073 0.2864 0.3289 0.095 Uiso 1 1 calc R . . . .
C7A C 0.2422(10) 0.3350(9) 0.3311(7) 0.075(4) Uani 1 1 d . . . . .
H7A H 0.2626 0.3501 0.2701 0.090 Uiso 1 1 calc R . . . .
C8A C 0.3036(9) 0.3510(8) 0.3855(6) 0.056(3) Uani 1 1 d . . . . .
H8A H 0.3666 0.3776 0.3612 0.067 Uiso 1 1 calc R . . . .
C9A C 0.6796(7) 0.3160(6) 0.5464(6) 0.040(2) Uani 1 1 d . . . . .
C10A C 0.7295(7) 0.3553(7) 0.4631(6) 0.048(2) Uani 1 1 d . . . . .
H10A H 0.7051 0.3489 0.4133 0.058 Uiso 1 1 calc R . . . .
C11A C 0.8118(7) 0.4022(7) 0.4531(6) 0.052(3) Uani 1 1 d . . . . .
H11A H 0.8429 0.4299 0.3960 0.063 Uiso 1 1 calc R . . . .
C12A C 0.8517(8) 0.4110(8) 0.5232(8) 0.060(3) Uani 1 1 d . . . . .
H12A H 0.9107 0.4429 0.5154 0.072 Uiso 1 1 calc R . . . .
C13A C 0.8034(9) 0.3716(9) 0.6067(8) 0.073(3) Uani 1 1 d . . . . .
H13A H 0.8283 0.3783 0.6562 0.088 Uiso 1 1 calc R . . . .
C14A C 0.7208(8) 0.3240(8) 0.6172(6) 0.050(3) Uani 1 1 d . . . . .
H14A H 0.6906 0.2955 0.6744 0.060 Uiso 1 1 calc R . . . .
C15A C 0.5944(7) 0.1607(6) 0.5139(5) 0.037(2) Uani 1 1 d . . . . .
C16A C 0.6130(8) 0.0584(7) 0.5666(6) 0.047(2) Uani 1 1 d . . . . .
H16A H 0.6080 0.0451 0.6282 0.056 Uiso 1 1 calc R . . . .
C17A C 0.6384(8) -0.0235(7) 0.5313(7) 0.055(3) Uani 1 1 d . . . . .
H17A H 0.6490 -0.0926 0.5684 0.066 Uiso 1 1 calc R . . . .
C18A C 0.6486(8) -0.0052(8) 0.4412(7) 0.053(3) Uani 1 1 d . . . . .
H18A H 0.6690 -0.0617 0.4165 0.064 Uiso 1 1 calc R . . . .
C19A C 0.6289(8) 0.0952(8) 0.3883(6) 0.054(3) Uani 1 1 d . . . . .
H19A H 0.6336 0.1085 0.3268 0.064 Uiso 1 1 calc R . . . .
C20A C 0.6023(8) 0.1767(7) 0.4248(6) 0.047(2) Uani 1 1 d . . . . .
H20A H 0.5891 0.2458 0.3875 0.057 Uiso 1 1 calc R . . . .
Cl1X Cl -0.0614(8) 0.4679(8) 0.0647(6) 0.151(3) Uani 0.5 1 d D U P A 1
C1X C -0.060(3) 0.383(3) 0.1678(17) 0.106(5) Uani 0.5 1 d D U P A 1
H1X H -0.0495 0.4155 0.2113 0.127 Uiso 0.5 1 calc R . P A 1
Cl2X Cl 0.0454(12) 0.2676(11) 0.1719(9) 0.128(4) Uani 0.5 1 d . U P A 1
Cl3X Cl -0.1933(13) 0.3501(11) 0.1926(9) 0.144(4) Uani 0.5 1 d . U P A 1
Cl1Y Cl -0.0980(9) 0.2661(9) 0.2924(7) 0.148(3) Uani 0.5 1 d D U P B 2
C1Y C -0.082(5) 0.353(4) 0.191(2) 0.161(7) Uani 0.5 1 d D U P B 2
H1Y H -0.0909 0.4223 0.2001 0.193 Uiso 0.5 1 calc R . P B 2
Cl2Y Cl -0.1889(19) 0.3619(16) 0.1406(12) 0.220(7) Uani 0.5 1 d . U P B 2
Cl3Y Cl 0.058(2) 0.3093(14) 0.1420(12) 0.220(9) Uani 0.5 1 d . U P B 2
Cl1S Cl 0.0784(3) 0.0736(2) 0.8643(2) 0.0828(9) Uani 1 1 d D . . . .
C1S C 0.1052(10) 0.0734(11) 0.7561(7) 0.088(4) Uani 1 1 d D . . . .
H1S H 0.1794 0.0889 0.7344 0.106 Uiso 1 1 calc R . . . .
Cl2S Cl 0.1163(3) -0.0497(4) 0.7480(3) 0.1122(13) Uani 1 1 d . . . . .
Cl3S Cl 0.0041(3) 0.1686(3) 0.6929(2) 0.1249(16) Uani 1 1 d . . . . .

loop_
_atom_site_aniso_label
_atom_site_aniso_U_11
_atom_site_aniso_U_22
_atom_site_aniso_U_33
_atom_site_aniso_U_23
_atom_site_aniso_U_13
_atom_site_aniso_U_12
Eu1 0.0464(3) 0.0300(2) 0.0253(2) -0.00657(17) 0.00026(18) -0.01645(19)
P1 0.0466(14) 0.0354(13) 0.0281(12) -0.0106(10) 0.0016(10) -0.0139(11)
O1 0.048(4) 0.037(3) 0.023(3) -0.008(3) 0.003(3) -0.013(3)
O2 0.047(4) 0.048(4) 0.030(3) -0.011(3) 0.005(3) -0.022(3)
O4D 0.058(4) 0.035(3) 0.025(3) -0.010(3) 0.004(3) -0.025(3)
O3D 0.075(5) 0.042(4) 0.025(3) -0.008(3) 0.003(3) -0.027(3)
O5D 0.099(5) 0.038(4) 0.034(4) -0.005(3) -0.007(3) -0.041(4)
O3B 0.058(4) 0.034(3) 0.028(3) -0.005(3) -0.009(3) -0.017(3)
O4B 0.064(4) 0.035(3) 0.040(4) -0.011(3) -0.007(3) -0.024(3)
O5B 0.080(5) 0.026(3) 0.066(5) -0.012(3) -0.019(4) -0.018(3)
O3C 0.062(4) 0.047(4) 0.051(4) -0.008(3) 0.007(3) -0.033(3)
O4C 0.038(4) 0.034(3) 0.055(4) -0.009(3) 0.005(3) -0.016(3)
O5C 0.045(5) 0.089(6) 0.185(10) -0.028(6) 0.010(6) -0.022(5)
N1D 0.050(5) 0.038(4) 0.030(4) -0.011(4) -0.007(3) -0.017(4)
N1B 0.051(5) 0.030(4) 0.033(4) -0.011(3) 0.000(4) -0.020(4)
N1C 0.043(6) 0.058(6) 0.076(6) -0.018(5) 0.010(5) -0.021(5)
C1 0.039(5) 0.052(5) 0.015(4) -0.005(4) 0.005(4) -0.030(4)
C2 0.043(5) 0.025(4) 0.032(5) -0.005(4) -0.009(4) -0.006(4)
C3 0.043(5) 0.039(5) 0.033(5) -0.012(4) 0.000(4) -0.007(4)
C4 0.064(7) 0.054(6) 0.028(5) -0.015(4) 0.005(4) -0.033(5)
C5 0.064(7) 0.095(9) 0.068(8) -0.037(7) 0.008(6) -0.053(7)
C6 0.048(7) 0.089(9) 0.080(8) -0.036(7) -0.001(6) -0.038(6)
C7 0.049(7) 0.063(7) 0.086(8) -0.024(6) -0.015(6) -0.013(6)
C8 0.046(6) 0.056(6) 0.044(6) -0.011(5) 0.001(5) -0.027(5)
C9 0.040(5) 0.041(5) 0.037(5) -0.016(4) 0.001(4) -0.007(4)
C10 0.060(7) 0.058(6) 0.042(6) -0.015(5) 0.000(5) -0.026(5)
C11 0.066(7) 0.062(7) 0.072(8) -0.022(6) 0.011(6) -0.041(6)
C12 0.049(7) 0.062(7) 0.074(8) -0.009(6) 0.010(6) -0.024(6)
C13 0.073(8) 0.091(9) 0.047(7) 0.024(6) -0.008(6) -0.039(7)
C14 0.066(7) 0.077(8) 0.041(6) -0.005(5) 0.000(5) -0.034(6)
C15 0.049(5) 0.033(5) 0.032(5) -0.016(4) 0.006(4) -0.014(4)
C16 0.066(7) 0.042(6) 0.039(6) -0.020(4) -0.015(5) 0.001(5)
C17 0.116(10) 0.032(6) 0.067(8) -0.025(5) -0.036(7) -0.002(6)
C18 0.108(10) 0.050(7) 0.059(7) -0.028(6) -0.027(7) -0.017(6)
C19 0.092(9) 0.051(7) 0.054(7) -0.020(5) -0.023(6) -0.013(6)
C20 0.059(6) 0.039(5) 0.043(6) -0.022(4) -0.013(5) -0.004(5)
P1A 0.0403(13) 0.0330(12) 0.0282(12) -0.0084(10) 0.0006(10) -0.0094(10)
O1A 0.047(4) 0.030(3) 0.030(3) -0.006(2) -0.003(3) -0.008(3)
O2A 0.041(4) 0.036(3) 0.038(4) -0.009(3) -0.006(3) -0.013(3)
C1A 0.034(5) 0.049(5) 0.012(4) -0.009(4) -0.006(4) -0.008(4)
C2A 0.044(5) 0.034(5) 0.024(4) -0.011(4) 0.004(4) -0.021(4)
C3A 0.041(5) 0.032(5) 0.028(5) -0.008(4) -0.008(4) 0.001(4)
C4A 0.050(6) 0.056(6) 0.045(6) -0.021(5) -0.001(5) -0.025(5)
C5A 0.036(6) 0.066(7) 0.086(9) -0.032(6) -0.007(6) -0.011(5)
C6A 0.066(8) 0.114(11) 0.066(8) -0.026(8) -0.030(7) -0.023(7)
C7A 0.090(9) 0.107(10) 0.044(7) -0.015(6) -0.018(6) -0.050(8)
C8A 0.065(7) 0.069(7) 0.042(6) -0.016(5) -0.014(5) -0.023(6)
C9A 0.036(5) 0.029(5) 0.045(6) -0.006(4) 0.000(4) 0.001(4)
C10A 0.036(5) 0.053(6) 0.047(6) -0.002(5) 0.002(4) -0.016(5)
C11A 0.037(6) 0.056(6) 0.049(6) 0.009(5) 0.003(5) -0.021(5)
C12A 0.047(6) 0.055(7) 0.078(8) -0.012(6) -0.009(6) -0.019(5)
C13A 0.061(7) 0.089(9) 0.089(9) -0.034(7) -0.004(7) -0.038(7)
C14A 0.046(6) 0.075(7) 0.043(6) -0.018(5) 0.000(5) -0.037(5)
C15A 0.039(5) 0.035(5) 0.032(5) -0.011(4) -0.002(4) -0.004(4)
C16A 0.051(6) 0.049(6) 0.039(5) -0.008(5) 0.003(4) -0.019(5)
C17A 0.061(7) 0.038(6) 0.071(8) -0.017(5) -0.015(6) -0.014(5)
C18A 0.057(7) 0.054(6) 0.057(7) -0.032(5) -0.008(5) -0.009(5)
C19A 0.070(7) 0.054(6) 0.038(6) -0.023(5) 0.003(5) -0.012(5)
C20A 0.055(6) 0.042(5) 0.044(6) -0.023(5) 0.012(5) -0.009(5)
Cl1X 0.131(7) 0.177(8) 0.099(6) -0.028(5) -0.033(5) 0.026(6)
C1X 0.104(9) 0.113(12) 0.092(9) -0.054(8) -0.071(10) 0.045(7)
Cl2X 0.137(7) 0.098(6) 0.155(10) -0.090(6) -0.051(8) 0.034(6)
Cl3X 0.144(7) 0.110(8) 0.179(11) -0.092(9) 0.011(9) 0.003(6)
Cl1Y 0.157(8) 0.179(9) 0.135(7) -0.065(6) -0.032(6) -0.053(7)
C1Y 0.186(12) 0.143(15) 0.122(12) -0.065(10) -0.042(9) 0.045(13)
Cl2Y 0.281(13) 0.144(10) 0.219(12) -0.088(11) -0.145(12) 0.072(10)
Cl3Y 0.253(11) 0.180(18) 0.153(12) -0.071(11) 0.046(9) 0.035(12)
Cl1S 0.106(3) 0.0669(19) 0.082(2) -0.0101(16) -0.0142(18) -0.0401(18)
C1S 0.056(8) 0.134(12) 0.069(8) -0.002(8) -0.007(6) -0.043(8)
Cl2S 0.087(3) 0.151(4) 0.116(3) -0.080(3) 0.005(2) -0.020(2)
Cl3S 0.101(3) 0.155(4) 0.098(3) 0.051(3) -0.042(2) -0.077(3)

loop_
_atom_type_symbol
_atom_type_description
_atom_type_scat_dispersion_real
_atom_type_scat_dispersion_imag
_atom_type_scat_source
C C 0.0033 0.0016 'International Tables Vol C Tables 4.2.6.8 and 6.1.1.4'
H H 0.0000 0.0000 'International Tables Vol C Tables 4.2.6.8 and 6.1.1.4'
Cl Cl 0.1484 0.1585 'International Tables Vol C Tables 4.2.6.8 and 6.1.1.4'
Eu Eu -0.1578 3.6682 'International Tables Vol C Tables 4.2.6.8 and 6.1.1.4'
N N 0.0061 0.0033 'International Tables Vol C Tables 4.2.6.8 and 6.1.1.4'
O O 0.0106 0.0060 'International Tables Vol C Tables 4.2.6.8 and 6.1.1.4'
P P 0.1023 0.0942 'International Tables Vol C Tables 4.2.6.8 and 6.1.1.4'

loop_
_geom_angle_atom_site_label_1
_geom_angle_atom_site_label_2
_geom_angle_atom_site_label_3
_geom_angle
O1 Eu1 O2 72.03(18)
O1 Eu1 O4D 118.02(18)
O1 Eu1 O3D 69.02(17)
O1 Eu1 O3B 110.00(18)
O1 Eu1 O4B 71.94(18)
O1 Eu1 O3C 75.1(2)
O1 Eu1 O4C 80.65(19)
O1 Eu1 N1D 93.38(19)
O1 Eu1 N1C 77.2(2)
O1 Eu1 O1A 141.61(19)
O1 Eu1 O2A 145.35(19)
O2 Eu1 O4D 85.75(18)
O2 Eu1 O3D 65.55(19)
O2 Eu1 O3B 113.69(18)
O2 Eu1 O4B 73.31(19)
O2 Eu1 N1D 75.62(19)
O2 Eu1 N1C 146.6(2)
O2 Eu1 O2A 142.53(18)
O4D Eu1 O3D 49.22(17)
O4D Eu1 O3B 131.81(17)
O4D Eu1 O4B 153.02(19)
O4D Eu1 N1D 24.66(16)
O4D Eu1 N1C 97.5(2)
O4D Eu1 O2A 73.41(17)
O3D Eu1 O3B 178.85(18)
O3D Eu1 N1D 24.63(16)
O3D Eu1 N1C 91.5(2)
O3B Eu1 N1D 156.43(18)
O3B Eu1 N1C 88.8(2)
O4B Eu1 O3D 129.80(19)
O4B Eu1 O3B 49.07(18)
O4B Eu1 N1D 148.44(19)
O4B Eu1 N1C 109.4(2)
O4B Eu1 O2A 113.69(18)
O3C Eu1 O2 144.66(19)
O3C Eu1 O4D 121.6(2)
O3C Eu1 O3D 113.6(2)
O3C Eu1 O3B 66.4(2)
O3C Eu1 O4B 84.6(2)
O3C Eu1 N1D 119.3(2)
O3C Eu1 N1C 25.79(19)
O3C Eu1 O2A 71.66(19)
O4C Eu1 O2 132.22(19)
O4C Eu1 O4D 73.37(18)
O4C Eu1 O3D 68.34(19)
O4C Eu1 O3B 112.21(19)
O4C Eu1 O4B 133.49(18)
O4C Eu1 O3C 51.8(2)
O4C Eu1 N1D 67.56(19)
O4C Eu1 N1C 26.1(2)
O4C Eu1 O2A 71.38(19)
N1C Eu1 N1D 93.6(2)
O1A Eu1 O2 72.86(18)
O1A Eu1 O4D 73.93(18)
O1A Eu1 O3D 109.18(18)
O1A Eu1 O3B 71.19(18)
O1A Eu1 O4B 83.58(18)
O1A Eu1 O3C 132.5(2)
O1A Eu1 O4C 135.98(18)
O1A Eu1 N1D 92.55(19)
O1A Eu1 N1C 140.1(2)
O1A Eu1 O2A 71.60(18)
O2A Eu1 O3D 116.42(17)
O2A Eu1 O3B 64.72(17)
O2A Eu1 N1D 94.41(18)
O2A Eu1 N1C 68.6(2)
O1 P1 Eu1 25.2(2)
O1 P1 C2 110.6(3)
O1 P1 C9 109.8(4)
O1 P1 C15 111.4(4)
C2 P1 Eu1 85.4(3)
C2 P1 C9 107.5(4)
C9 P1 Eu1 120.6(3)
C15 P1 Eu1 120.1(3)
C15 P1 C2 105.9(4)
C15 P1 C9 111.5(4)
P1 O1 Eu1 139.2(3)
C1 O2 Eu1 140.0(5)
N1D O4D Eu1 99.0(4)
N1D O3D Eu1 94.4(4)
N1B O3B Eu1 94.9(4)
N1B O4B Eu1 98.4(4)
N1C O3C Eu1 94.3(5)
N1C O4C Eu1 95.8(5)
O4D N1D Eu1 56.4(3)
O3D N1D Eu1 61.0(4)
O3D N1D O4D 117.1(6)
O5D N1D Eu1 175.6(6)
O5D N1D O4D 120.5(7)
O5D N1D O3D 122.4(7)
O3B N1B Eu1 60.7(4)
O3B N1B O4B 117.6(6)
O4B N1B Eu1 56.9(4)
O5B N1B Eu1 176.4(6)
O5B N1B O3B 122.8(7)
O5B N1B O4B 119.6(7)
O3C N1C Eu1 59.9(4)
O3C N1C O4C 118.0(8)
O4C N1C Eu1 58.2(4)
O5C N1C Eu1 175.5(8)
O5C N1C O3C 122.0(8)
O5C N1C O4C 120.0(9)
O2 C1 C2 118.0(7)
O2 C1 C3 119.6(7)
C3 C1 C2 121.6(7)
P1 C2 H2A 109.2
P1 C2 H2B 109.2
C1 C2 P1 112.0(6)
C1 C2 H2A 109.2
C1 C2 H2B 109.2
H2A C2 H2B 107.9
C4 C3 C1 119.5(8)
C8 C3 C1 123.6(8)
C8 C3 C4 116.7(8)
C3 C4 H4 119.2
C5 C4 C3 121.5(9)
C5 C4 H4 119.2
C4 C5 H5 120.1
C6 C5 C4 119.9(10)
C6 C5 H5 120.1
C5 C6 H6 119.5
C5 C6 C7 120.9(10)
C7 C6 H6 119.5
C6 C7 H7 120.4
C6 C7 C8 119.1(10)
C8 C7 H7 120.4
C3 C8 H8 119.1
C7 C8 C3 121.8(9)
C7 C8 H8 119.1
C10 C9 P1 118.0(7)
C10 C9 C14 119.5(9)
C14 C9 P1 122.5(7)
C9 C10 H10 119.4
C9 C10 C11 121.2(10)
C11 C10 H10 119.4
C10 C11 H11 120.7
C12 C11 C10 118.6(10)
C12 C11 H11 120.7
C11 C12 H12 119.5
C13 C12 C11 121.0(10)
C13 C12 H12 119.5
C12 C13 H13 119.3
C12 C13 C14 121.3(10)
C14 C13 H13 119.3
C9 C14 H14 120.9
C13 C14 C9 118.2(10)
C13 C14 H14 120.9
C16 C15 P1 119.0(7)
C20 C15 P1 122.0(7)
C20 C15 C16 119.0(8)
C15 C16 H16 120.9
C17 C16 C15 118.2(9)
C17 C16 H16 120.9
C16 C17 H17 118.6
C18 C17 C16 122.9(10)
C18 C17 H17 118.6
C17 C18 H18 120.4
C19 C18 C17 119.3(10)
C19 C18 H18 120.4
C18 C19 H19 119.4
C18 C19 C20 121.2(10)
C20 C19 H19 119.4
C15 C20 H20 120.2
C19 C20 C15 119.5(9)
C19 C20 H20 120.2
O1A P1A Eu1 27.2(2)
O1A P1A C2A 112.0(3)
O1A P1A C9A 111.2(4)
O1A P1A C15A 110.6(4)
C2A P1A Eu1 85.3(3)
C9A P1A Eu1 115.5(3)
C9A P1A C2A 104.5(4)
C9A P1A C15A 110.7(4)
C15A P1A Eu1 126.8(3)
C15A P1A C2A 107.6(4)
P1A O1A Eu1 136.0(3)
C1A O2A Eu1 136.7(5)
O2A C1A C2A 120.0(7)
O2A C1A C3A 117.2(7)
C3A C1A C2A 122.4(7)
P1A C2A H2AA 109.3
P1A C2A H2AB 109.3
C1A C2A P1A 111.5(5)
C1A C2A H2AA 109.3
C1A C2A H2AB 109.3
H2AA C2A H2AB 108.0
C4A C3A C1A 119.4(7)
C4A C3A C8A 117.5(8)
C8A C3A C1A 123.0(8)
C3A C4A H4A 119.8
C5A C4A C3A 120.4(9)
C5A C4A H4A 119.8
C4A C5A H5A 119.4
C4A C5A C6A 121.2(10)
C6A C5A H5A 119.4
C5A C6A H6A 120.1
C7A C6A C5A 119.7(10)
C7A C6A H6A 120.1
C6A C7A H7A 120.4
C6A C7A C8A 119.2(10)
C8A C7A H7A 120.4
C3A C8A H8A 119.1
C7A C8A C3A 121.9(10)
C7A C8A H8A 119.1
C10A C9A P1A 123.3(7)
C14A C9A P1A 119.2(6)
C14A C9A C10A 117.5(8)
C9A C10A H10A 119.7
C11A C10A C9A 120.7(9)
C11A C10A H10A 119.7
C10A C11A H11A 119.1
C10A C11A C12A 121.7(9)
C12A C11A H11A 119.1
C11A C12A H12A 120.8
C11A C12A C13A 118.3(9)
C13A C12A H12A 120.8
C12A C13A H13A 119.9
C14A C13A C12A 120.2(11)
C14A C13A H13A 119.9
C9A C14A H14A 119.2
C13A C14A C9A 121.5(9)
C13A C14A H14A 119.2
C16A C15A P1A 118.9(7)
C20A C15A P1A 123.6(7)
C20A C15A C16A 117.5(8)
C15A C16A H16A 119.4
C17A C16A C15A 121.3(9)
C17A C16A H16A 119.4
C16A C17A H17A 120.1
C16A C17A C18A 119.9(9)
C18A C17A H17A 120.1
C17A C18A H18A 120.2
C19A C18A C17A 119.6(9)
C19A C18A H18A 120.2
C18A C19A H19A 120.1
C18A C19A C20A 119.8(9)
C20A C19A H19A 120.1
C15A C20A C19A 121.9(9)
C15A C20A H20A 119.1
C19A C20A H20A 119.1
Cl1X C1X H1X 110.4
Cl1X C1X Cl2X 111(2)
Cl1X C1X Cl3X 107.3(19)
Cl2X C1X H1X 110.4
Cl2X C1X Cl3X 107(2)
Cl3X C1X H1X 110.4
Cl1Y C1Y H1Y 108.5
Cl1Y C1Y Cl3Y 109(3)
Cl2Y C1Y Cl1Y 104(3)
Cl2Y C1Y H1Y 108.5
Cl2Y C1Y Cl3Y 118(3)
Cl3Y C1Y H1Y 108.5
Cl1S C1S H1S 107.9
Cl1S C1S Cl2S 109.7(7)
Cl2S C1S H1S 107.9
Cl3S C1S Cl1S 111.3(8)
Cl3S C1S H1S 107.9
Cl3S C1S Cl2S 111.9(7)

loop_
_geom_bond_atom_site_label_1
_geom_bond_atom_site_label_2
_geom_bond_distance
Eu1 O1 2.345(5)
Eu1 O2 2.496(6)
Eu1 O4D 2.504(5)
Eu1 O3D 2.605(6)
Eu1 O3B 2.620(5)
Eu1 O4B 2.535(5)
Eu1 O3C 2.494(6)
Eu1 O4C 2.454(6)
Eu1 N1D 2.970(7)
Eu1 N1C 2.875(9)
Eu1 O1A 2.372(5)
Eu1 O2A 2.536(6)
P1 O1 1.480(6)
P1 C2 1.798(8)
P1 C9 1.801(9)
P1 C15 1.785(8)
O2 C1 1.231(9)
O4D N1D 1.255(8)
O3D N1D 1.241(8)
O5D N1D 1.231(8)
O3B N1B 1.241(8)
O4B N1B 1.263(8)
O5B N1B 1.225(8)
O3C N1C 1.254(9)
O4C N1C 1.270(9)
O5C N1C 1.228(10)
C1 C2 1.498(10)
C1 C3 1.482(11)
C2 H2A 0.9900
C2 H2B 0.9900
C3 C4 1.404(11)
C3 C8 1.386(12)
C4 H4 0.9500
C4 C5 1.373(13)
C5 H5 0.9500
C5 C6 1.355(15)
C6 H6 0.9500
C6 C7 1.377(14)
C7 H7 0.9500
C7 C8 1.381(12)
C8 H8 0.9500
C9 C10 1.370(12)
C9 C14 1.383(12)
C10 H10 0.9500
C10 C11 1.372(12)
C11 H11 0.9500
C11 C12 1.362(14)
C12 H12 0.9500
C12 C13 1.340(14)
C13 H13 0.9500
C13 C14 1.381(13)
C14 H14 0.9500
C15 C16 1.400(11)
C15 C20 1.392(12)
C16 H16 0.9500
C16 C17 1.364(12)
C17 H17 0.9500
C17 C18 1.350(14)
C18 H18 0.9500
C18 C19 1.346(13)
C19 H19 0.9500
C19 C20 1.376(12)
C20 H20 0.9500
P1A O1A 1.493(5)
P1A C2A 1.789(8)
P1A C9A 1.778(9)
P1A C15A 1.781(8)
O2A C1A 1.234(9)
C1A C2A 1.497(11)
C1A C3A 1.489(11)
C2A H2AA 0.9900
C2A H2AB 0.9900
C3A C4A 1.390(11)
C3A C8A 1.391(12)
C4A H4A 0.9500
C4A C5A 1.355(13)
C5A H5A 0.9500
C5A C6A 1.378(15)
C6A H6A 0.9500
C6A C7A 1.367(15)
C7A H7A 0.9500
C7A C8A 1.373(13)
C8A H8A 0.9500
C9A C10A 1.404(11)
C9A C14A 1.385(12)
C10A H10A 0.9500
C10A C11A 1.350(12)
C11A H11A 0.9500
C11A C12A 1.369(13)
C12A H12A 0.9500
C12A C13A 1.399(15)
C13A H13A 0.9500
C13A C14A 1.359(12)
C14A H14A 0.9500
C15A C16A 1.394(11)
C15A C20A 1.380(11)
C16A H16A 0.9500
C16A C17A 1.377(12)
C17A H17A 0.9500
C17A C18A 1.390(13)
C18A H18A 0.9500
C18A C19A 1.373(13)
C19A H19A 0.9500
C19A C20A 1.382(12)
C20A H20A 0.9500
Cl1X C1X 1.72(2)
C1X H1X 1.0000
C1X Cl2X 1.74(4)
C1X Cl3X 1.82(4)
Cl1Y C1Y 1.73(2)
C1Y H1Y 1.0000
C1Y Cl2Y 1.64(7)
C1Y Cl3Y 1.81(6)
Cl1S C1S 1.729(12)
C1S H1S 1.0000
C1S Cl2S 1.743(14)
C1S Cl3S 1.726(12)

loop_
_geom_torsion_atom_site_label_1
_geom_torsion_atom_site_label_2
_geom_torsion_atom_site_label_3
_geom_torsion_atom_site_label_4
_geom_torsion
Eu1 P1 C2 C1 48.5(5)
Eu1 P1 C9 C10 -15.8(8)
Eu1 P1 C9 C14 163.0(7)
Eu1 P1 C15 C16 40.4(8)
Eu1 P1 C15 C20 -139.0(6)
Eu1 O2 C1 C2 19.7(13)
Eu1 O2 C1 C3 -150.3(6)
Eu1 O4D N1D O3D 5.7(7)
Eu1 O4D N1D O5D -176.3(7)
Eu1 O3D N1D O4D -5.4(7)
Eu1 O3D N1D O5D 176.7(7)
Eu1 O3B N1B O4B -2.5(7)
Eu1 O3B N1B O5B 179.5(7)
Eu1 O4B N1B O3B 2.6(7)
Eu1 O4B N1B O5B -179.4(6)
Eu1 O3C N1C O4C -3.0(8)
Eu1 O3C N1C O5C 175.3(10)
Eu1 O4C N1C O3C 3.1(9)
Eu1 O4C N1C O5C -175.3(9)
Eu1 P1A C2A C1A -49.6(5)
Eu1 P1A C9A C10A -151.9(6)
Eu1 P1A C9A C14A 25.0(8)
Eu1 P1A C15A C16A -41.1(8)
Eu1 P1A C15A C20A 139.6(7)
Eu1 O2A C1A C2A -19.1(12)
Eu1 O2A C1A C3A 154.6(5)
P1 C9 C10 C11 177.8(8)
P1 C9 C14 C13 -176.2(8)
P1 C15 C16 C17 -179.0(8)
P1 C15 C20 C19 178.9(8)
O1 P1 C2 C1 49.2(7)
O1 P1 C9 C10 9.5(8)
O1 P1 C9 C14 -171.8(8)
O1 P1 C15 C16 14.1(8)
O1 P1 C15 C20 -165.3(7)
O2 C1 C2 P1 -58.4(9)
O2 C1 C3 C4 0.4(13)
O2 C1 C3 C8 -173.9(8)
C1 C3 C4 C5 -175.9(9)
C1 C3 C8 C7 176.0(9)
C2 P1 O1 Eu1 -1.8(6)
C2 P1 C9 C10 -110.8(7)
C2 P1 C9 C14 67.9(9)
C2 P1 C15 C16 134.4(7)
C2 P1 C15 C20 -45.0(8)
C2 C1 C3 C4 -169.3(8)
C2 C1 C3 C8 16.4(13)
C3 C1 C2 P1 111.4(8)
C3 C4 C5 C6 -0.3(16)
C4 C3 C8 C7 1.5(14)
C4 C5 C6 C7 1.6(17)
C5 C6 C7 C8 -1.3(17)
C6 C7 C8 C3 -0.4(15)
C8 C3 C4 C5 -1.2(13)
C9 P1 O1 Eu1 -120.2(5)
C9 P1 C2 C1 169.1(6)
C9 P1 C15 C16 -109.0(7)
C9 P1 C15 C20 71.6(8)
C9 C10 C11 C12 1.4(16)
C10 C9 C14 C13 2.5(15)
C10 C11 C12 C13 -3.5(17)
C11 C12 C13 C14 5.3(19)
C12 C13 C14 C9 -4.7(18)
C14 C9 C10 C11 -1.0(14)
C15 P1 O1 Eu1 115.7(5)
C15 P1 C2 C1 -71.6(6)
C15 P1 C9 C10 133.6(7)
C15 P1 C9 C14 -47.7(9)
C15 C16 C17 C18 -0.5(17)
C16 C15 C20 C19 -0.5(13)
C16 C17 C18 C19 0.8(19)
C17 C18 C19 C20 -1.0(18)
C18 C19 C20 C15 0.8(16)
C20 C15 C16 C17 0.3(14)
P1A C9A C10A C11A 174.7(7)
P1A C9A C14A C13A -174.6(8)
P1A C15A C16A C17A -179.3(7)
P1A C15A C20A C19A 178.6(7)
O1A P1A C2A C1A -44.1(6)
O1A P1A C9A C10A 178.7(7)
O1A P1A C9A C14A -4.4(8)
O1A P1A C15A C16A -15.9(8)
O1A P1A C15A C20A 164.7(7)
O2A C1A C2A P1A 59.8(9)
O2A C1A C3A C4A -5.6(12)
O2A C1A C3A C8A 174.1(8)
C1A C3A C4A C5A -180.0(8)
C1A C3A C8A C7A -179.9(9)
C2A P1A O1A Eu1 -11.9(6)
C2A P1A C9A C10A -60.2(8)
C2A P1A C9A C14A 116.7(7)
C2A P1A C15A C16A -138.6(7)
C2A P1A C15A C20A 42.1(9)
C2A C1A C3A C4A 167.9(8)
C2A C1A C3A C8A -12.4(13)
C3A C1A C2A P1A -113.5(7)
C3A C4A C5A C6A -0.6(15)
C4A C3A C8A C7A -0.2(14)
C4A C5A C6A C7A 0.7(18)
C5A C6A C7A C8A -0.6(19)
C6A C7A C8A C3A 0.3(18)
C8A C3A C4A C5A 0.3(13)
C9A P1A O1A Eu1 104.6(5)
C9A P1A C2A C1A -164.7(6)
C9A P1A C15A C16A 107.8(7)
C9A P1A C15A C20A -71.5(9)
C9A C10A C11A C12A 1.7(15)
C10A C9A C14A C13A 2.5(14)
C10A C11A C12A C13A -1.3(15)
C11A C12A C13A C14A 1.5(17)
C12A C13A C14A C9A -2.2(17)
C14A C9A C10A C11A -2.3(13)
C15A P1A O1A Eu1 -132.0(5)
C15A P1A C2A C1A 77.6(6)
C15A P1A C9A C10A 55.3(8)
C15A P1A C9A C14A -127.7(7)
C15A C16A C17A C18A 1.6(14)
C16A C15A C20A C19A -0.7(14)
C16A C17A C18A C19A -2.5(15)
C17A C18A C19A C20A 1.8(15)
C18A C19A C20A C15A -0.2(15)
C20A C15A C16A C17A 0.1(13)

loop_
_smtbx_masks_void_nr
_smtbx_masks_void_average_x
_smtbx_masks_void_average_y
_smtbx_masks_void_average_z
_smtbx_masks_void_volume
_smtbx_masks_void_count_electrons
1 0.000 0.000 0.500 147.9 57.7
2 0.428 0.153 0.288 9.2 0.0
3 0.572 0.847 0.712 9.2 0.0
